data_7714856
loop_
_publ_author_name
'Nishiyama, Tomoki'
'Kitoh-Nishioka, Hirotaka'
'Tanaka, Senku'
'Maekawa, Masahiko'
'Kuroda-Sowa, Takayoshi'
'Yoshida, Masaki'
'Kato, Masako'
'Okubo, Takashi'

_publ_section_title
;
 A copper(I) thiocyanate-based photoresponsive semiconducting 2D
 coordination polymer.
;
_journal_issue 4
_journal_name_full 'Dalton transactions (Cambridge, England : 2003)'
_journal_page_first 1445
_journal_page_last 1448
_journal_paper_doi 10.1039/d3dt03125j
_journal_volume 53
_journal_year 2024
_chemical_formula_moiety 'C10 H7 Cu N2 S'
_chemical_formula_sum 'C10 H7 Cu N2 S'
_chemical_formula_weight 250.78
_space_group_crystal_system monoclinic
_space_group_IT_number 4
_space_group_name_Hall 'P 2yb'
_space_group_name_H-M_alt 'P 1 21 1'
_atom_sites_solution_hydrogens geom
_atom_sites_solution_primary dual
_audit_block_doi 10.5517/ccdc.csd.cc2f9p5m
_audit_creation_date 2023-10-10
_audit_creation_method
;
Olex2 1.3
(compiled Nov 21 2019 18:26:39 for OlexSys, GUI svn.r6003)
;
_audit_update_record
;
2023-10-11 deposited with the CCDC.	2023-12-05 downloaded from the CCDC.
;
_cell_angle_alpha 90
_cell_angle_beta 102.454(6)
_cell_angle_gamma 90
_cell_formula_units_Z 2
_cell_length_a 5.8691(3)
_cell_length_b 7.3775(4)
_cell_length_c 11.0578(7)
_cell_measurement_reflns_used 3627
_cell_measurement_temperature 100.15
_cell_measurement_theta_max 31.3640
_cell_measurement_theta_min 3.3330
_cell_volume 467.53(5)
_computing_cell_refinement 'CrystalClear-SM Expert 2.0 r7 (Rigaku, 2011)'
_computing_data_collection 'CrystalClear-SM Expert 2.0 r7 (Rigaku, 2011)'
_computing_data_reduction 'CrystalClear-SM Expert 2.0 r7 (Rigaku, 2011)'
_computing_molecular_graphics 'Olex2 1.3 (Dolomanov et al., 2009)'
_computing_publication_material 'Olex2 1.3 (Dolomanov et al., 2009)'
_computing_structure_refinement 'SHELXL 2018/3 (Sheldrick, 2015)'
_computing_structure_solution 'SHELXT 2018/2 (Sheldrick, 2018)'
_diffrn_ambient_temperature 100.15
_diffrn_detector CCD
_diffrn_detector_area_resol_mean 28.5714
_diffrn_detector_type 'Rigaku Saturn724+'
_diffrn_measured_fraction_theta_full 0.999
_diffrn_measured_fraction_theta_max 0.920
_diffrn_measurement_details
;
List of Runs (angles in degrees, time in seconds):

  # Type    Start    End  Width  t~exp~   \w     \q     \k     \f   Frames
#--------------------------------------------------------------------------
  1  \w    -89.00  14.00   0.50    0.50    --    0.00 -38.00  60.00  206
  2  \w    -20.00   8.00   0.50    0.50    --    0.00  57.00 150.00   56
  3  \w     56.00  82.00   0.50    0.50    --    0.00  57.00 150.00   52
  4  \w     -9.00  18.00   0.50    0.50    --    0.00  77.00  90.00   54
  5  \w    -86.00 -23.00   0.50    0.50    --    0.00 -19.00 150.00  126
;
_diffrn_measurement_device 'AFC12 (Right): Kappa 3 circle'
_diffrn_measurement_device_type 'Rigaku Saturn724+ (2x2 bin mode)'
_diffrn_measurement_method 'profile data from \w-scans'
_diffrn_measurement_specimen_support 'Mitegen 50um'
_diffrn_orient_matrix_type 'CrysAlisPro convention (1999,Acta A55,543-557)'
_diffrn_orient_matrix_UB_11 0.0157332000
_diffrn_orient_matrix_UB_12 0.0554090000
_diffrn_orient_matrix_UB_13 -0.0500251000
_diffrn_orient_matrix_UB_21 -0.0261098000
_diffrn_orient_matrix_UB_22 -0.0750135000
_diffrn_orient_matrix_UB_23 -0.0407880000
_diffrn_orient_matrix_UB_31 -0.1199022000
_diffrn_orient_matrix_UB_32 0.0234302000
_diffrn_orient_matrix_UB_33 -0.0123132000
_diffrn_radiation_collimation 0.3
_diffrn_radiation_monochromator Confocal
_diffrn_radiation_probe x-ray
_diffrn_radiation_type 'Mo K\a'
_diffrn_radiation_wavelength 0.71073
_diffrn_reflns_av_R_equivalents 0.0454
_diffrn_reflns_av_unetI/netI 0.0621
_diffrn_reflns_Laue_measured_fraction_full 0.999
_diffrn_reflns_Laue_measured_fraction_max 0.920
_diffrn_reflns_limit_h_max 8
_diffrn_reflns_limit_h_min -8
_diffrn_reflns_limit_k_max 10
_diffrn_reflns_limit_k_min -10
_diffrn_reflns_limit_l_max 16
_diffrn_reflns_limit_l_min -15
_diffrn_reflns_number 5653
_diffrn_reflns_point_group_measured_fraction_full 0.966
_diffrn_reflns_point_group_measured_fraction_max 0.858
_diffrn_reflns_theta_full 25.242
_diffrn_reflns_theta_max 31.224
_diffrn_reflns_theta_min 3.344
_diffrn_source 'Rotating Anode'
_diffrn_source_current 24.0
_diffrn_source_power 1.2
_diffrn_source_target Mo
_diffrn_source_type 'Rotating Anode'
_diffrn_source_voltage 50.0
_exptl_absorpt_coefficient_mu 2.511
_exptl_absorpt_correction_T_max 1.00000
_exptl_absorpt_correction_T_min 0.68622
_exptl_absorpt_correction_type multi-scan
_exptl_absorpt_process_details
;
CrysAlisPro 1.171.39.46e (Rigaku Oxford Diffraction, 2018)
Empirical absorption correction using spherical harmonics,
 implemented in SCALE3 ABSPACK scaling algorithm.
;
_exptl_crystal_colour 'clear light yellow'
_exptl_crystal_colour_lustre clear
_exptl_crystal_colour_modifier light
_exptl_crystal_colour_primary yellow
_exptl_crystal_density_diffrn 1.781
_exptl_crystal_description block
_exptl_crystal_F_000 252
_exptl_crystal_size_max 0.38
_exptl_crystal_size_mid 0.24
_exptl_crystal_size_min 0.15
_refine_diff_density_max 0.409
_refine_diff_density_min -0.450
_refine_diff_density_rms 0.095
_refine_ls_abs_structure_details
;
 Flack x determined using 1031 quotients [(I+)-(I-)]/[(I+)+(I-)]
 (Parsons, Flack and Wagner, Acta Cryst. B69 (2013) 249-259).
;
_refine_ls_abs_structure_Flack -0.003(13)
_refine_ls_extinction_method none
_refine_ls_goodness_of_fit_ref 1.038
_refine_ls_hydrogen_treatment constr
_refine_ls_matrix_type full
_refine_ls_number_parameters 127
_refine_ls_number_reflns 2617
_refine_ls_number_restraints 1
_refine_ls_restrained_S_all 1.038
_refine_ls_R_factor_all 0.0329
_refine_ls_R_factor_gt 0.0312
_refine_ls_shift/su_max 0.000
_refine_ls_shift/su_mean 0.000
_refine_ls_structure_factor_coef Fsqd
_refine_ls_weighting_details 'w=1/[\s^2^(Fo^2^)+(0.0256P)^2^] where P=(Fo^2^+2Fc^2^)/3'
_refine_ls_weighting_scheme calc
_refine_ls_wR_factor_gt 0.0740
_refine_ls_wR_factor_ref 0.0751
_reflns_Friedel_coverage 0.744
_reflns_Friedel_fraction_full 0.927
_reflns_Friedel_fraction_max 0.786
_reflns_number_gt 2518
_reflns_number_total 2617
_reflns_threshold_expression 'I > 2\s(I)'
_cod_data_source_file d3dt03125j2.cif
_cod_data_source_block '[Cu(SCN)iqi]n'
_cod_depositor_comments 'Adding full bibliography for 7714856.cif.'
_cod_database_code 7714856
_shelx_shelxl_version_number 2018/3
_chemical_oxdiff_formula 'C10 H7 Cu1 S1 N2'
_shelx_space_group_comment
;
The symmetry employed for this shelxl refinement is uniquely defined
by the following loop, which should always be used as a source of
symmetry information in preference to the above space-group names.
They are only intended as comments.
;
_reflns_odcompleteness_completeness 99.91
_reflns_odcompleteness_iscentric 1
_reflns_odcompleteness_theta 27.42
_olex2_refinement_description
;
1. Fixed Uiso
 At 1.2 times of:
  All C(H) groups
2.a Aromatic/amide H refined with riding coordinates:
 C1(H1), C3(H3), C6(H6), C8(H8), C4(H4), C9(H9), C5(H5)
;
_olex2_submission_special_instructions 'No special instructions were received'
_oxdiff_exptl_absorpt_empirical_details
;
Empirical correction (ABSPACK) includes:
- Absorption correction using spherical harmonics
- Frame scaling
;
_oxdiff_exptl_absorpt_empirical_full_max 1.612
_oxdiff_exptl_absorpt_empirical_full_min 0.775

loop_
_space_group_symop_operation_xyz
'x, y, z'
'-x, y+1/2, -z'

loop_
_atom_site_label
_atom_site_type_symbol
_atom_site_fract_x
_atom_site_fract_y
_atom_site_fract_z
_atom_site_U_iso_or_equiv
_atom_site_adp_type
_atom_site_occupancy
_atom_site_site_symmetry_order
_atom_site_calc_flag
_atom_site_refinement_flags_posn
_atom_site_refinement_flags_adp
_atom_site_refinement_flags_occupancy
_atom_site_disorder_assembly
_atom_site_disorder_group
Cu1 Cu 0.21131(6) 0.53595(5) 0.08719(3) 0.01084(11) Uani 1 1 d . . . . .
S1 S 0.92452(14) 0.32158(12) 0.00536(8) 0.01289(17) Uani 1 1 d . . . . .
N2 N 0.5098(5) 0.4671(4) 0.0546(3) 0.0129(5) Uani 1 1 d . . . . .
N1 N 0.1891(5) 0.5731(4) 0.2679(3) 0.0108(6) Uani 1 1 d . . . . .
C1 C 0.3591(5) 0.5234(5) 0.3613(3) 0.0105(5) Uani 1 1 d . . . . .
H1 H 0.493764 0.468192 0.342746 0.013 Uiso 1 1 calc R U . . .
C3 C 0.5387(6) 0.4976(4) 0.5851(3) 0.0126(7) Uani 1 1 d . . . . .
H3 H 0.676443 0.447102 0.566997 0.015 Uiso 1 1 calc R U . . .
C6 C 0.1361(6) 0.6499(5) 0.6410(3) 0.0136(6) Uani 1 1 d . . . . .
H6 H 0.001043 0.702478 0.660906 0.016 Uiso 1 1 calc R U . . .
C8 C -0.0340(6) 0.6768(5) 0.4140(3) 0.0118(6) Uani 1 1 d . . . . .
H8 H -0.173633 0.729228 0.428333 0.014 Uiso 1 1 calc R U . . .
C2 C 0.3515(5) 0.5481(6) 0.4874(3) 0.0104(5) Uani 1 1 d . . . . .
C4 C 0.5218(6) 0.5214(6) 0.7061(3) 0.0163(6) Uani 1 1 d . . . . .
H4 H 0.647853 0.486606 0.771349 0.020 Uiso 1 1 calc R U . . .
C9 C -0.0073(6) 0.6495(5) 0.2949(3) 0.0122(6) Uani 1 1 d . . . . .
H9 H -0.130285 0.684999 0.228317 0.015 Uiso 1 1 calc R U . . .
C10 C 0.6806(6) 0.4093(5) 0.0341(3) 0.0105(6) Uani 1 1 d . . . . .
C5 C 0.3181(7) 0.5972(5) 0.7342(3) 0.0160(7) Uani 1 1 d . . . . .
H5 H 0.307326 0.611801 0.818156 0.019 Uiso 1 1 calc R U . . .
C7 C 0.1473(6) 0.6266(4) 0.5155(3) 0.0100(6) Uani 1 1 d . . . . .

loop_
_atom_site_aniso_label
_atom_site_aniso_U_11
_atom_site_aniso_U_22
_atom_site_aniso_U_33
_atom_site_aniso_U_23
_atom_site_aniso_U_13
_atom_site_aniso_U_12
Cu1 0.00904(17) 0.01305(18) 0.01096(17) -0.00063(16) 0.00334(12) 0.00030(17)
S1 0.0079(3) 0.0110(4) 0.0204(4) -0.0053(3) 0.0043(3) -0.0013(3)
N2 0.0123(13) 0.0120(12) 0.0145(13) 0.0001(10) 0.0032(10) 0.0001(11)
N1 0.0093(11) 0.0130(16) 0.0105(12) -0.0011(9) 0.0031(9) -0.0007(9)
C1 0.0096(12) 0.0081(13) 0.0142(13) -0.0004(14) 0.0031(10) 0.0002(14)
C3 0.0116(13) 0.0098(17) 0.0160(15) 0.0010(11) 0.0022(11) 0.0007(11)
C6 0.0165(16) 0.0129(15) 0.0128(15) -0.0019(12) 0.0061(13) -0.0014(12)
C8 0.0080(13) 0.0111(15) 0.0164(16) -0.0022(12) 0.0026(11) 0.0006(12)
C2 0.0115(12) 0.0085(13) 0.0115(12) 0.0002(13) 0.0028(10) 0.0000(14)
C4 0.0207(14) 0.0163(16) 0.0106(13) 0.0007(15) 0.0001(11) -0.0005(17)
C9 0.0103(14) 0.0128(14) 0.0132(15) -0.0011(12) 0.0019(12) -0.0008(11)
C10 0.0100(14) 0.0093(14) 0.0112(14) 0.0022(11) 0.0003(11) -0.0018(12)
C5 0.0237(17) 0.0161(15) 0.0089(14) -0.0014(12) 0.0051(13) -0.0008(14)
C7 0.0117(14) 0.0077(14) 0.0116(14) -0.0009(11) 0.0045(11) -0.0004(11)

loop_
_atom_type_symbol
_atom_type_description
_atom_type_scat_dispersion_real
_atom_type_scat_dispersion_imag
_atom_type_scat_source
C C 0.0033 0.0016 'International Tables Vol C Tables 4.2.6.8 and 6.1.1.4'
H H 0.0000 0.0000 'International Tables Vol C Tables 4.2.6.8 and 6.1.1.4'
N N 0.0061 0.0033 'International Tables Vol C Tables 4.2.6.8 and 6.1.1.4'
S S 0.1246 0.1234 'International Tables Vol C Tables 4.2.6.8 and 6.1.1.4'
Cu Cu 0.3201 1.2651 'International Tables Vol C Tables 4.2.6.8 and 6.1.1.4'

loop_
_geom_angle_atom_site_label_1
_geom_angle_atom_site_label_2
_geom_angle_atom_site_label_3
_geom_angle
_geom_angle_site_symmetry_1
_geom_angle_site_symmetry_3
_geom_angle_publ_flag
S1 Cu1 S1 106.418(16) 1_455 2_655 ?
N2 Cu1 S1 112.48(10) . 2_655 ?
N2 Cu1 S1 110.82(10) . 1_455 ?
N2 Cu1 N1 117.91(12) . . ?
N1 Cu1 S1 102.30(8) . 2_655 ?
N1 Cu1 S1 105.98(8) . 1_455 ?
Cu1 S1 Cu1 154.26(4) 1_655 2_645 ?
C10 S1 Cu1 101.69(12) . 2_645 ?
C10 S1 Cu1 103.87(12) . 1_655 ?
C10 N2 Cu1 173.5(3) . . ?
C1 N1 Cu1 121.9(2) . . ?
C1 N1 C9 118.1(3) . . ?
C9 N1 Cu1 120.0(2) . . ?
N1 C1 H1 118.2 . . ?
N1 C1 C2 123.6(3) . . ?
C2 C1 H1 118.2 . . ?
C2 C3 H3 119.9 . . ?
C4 C3 H3 119.9 . . ?
C4 C3 C2 120.2(3) . . ?
C5 C6 H6 119.7 . . ?
C5 C6 C7 120.7(3) . . ?
C7 C6 H6 119.7 . . ?
C9 C8 H8 120.0 . . ?
C9 C8 C7 119.9(3) . . ?
C7 C8 H8 120.0 . . ?
C1 C2 C7 118.3(3) . . ?
C3 C2 C1 122.3(3) . . ?
C3 C2 C7 119.4(3) . . ?
C3 C4 H4 119.8 . . ?
C3 C4 C5 120.4(3) . . ?
C5 C4 H4 119.8 . . ?
N1 C9 C8 122.9(3) . . ?
N1 C9 H9 118.5 . . ?
C8 C9 H9 118.5 . . ?
N2 C10 S1 178.7(3) . . ?
C6 C5 C4 120.4(3) . . ?
C6 C5 H5 119.8 . . ?
C4 C5 H5 119.8 . . ?
C6 C7 C8 124.0(3) . . ?
C6 C7 C2 118.9(3) . . ?
C8 C7 C2 117.1(3) . . ?

loop_
_geom_bond_atom_site_label_1
_geom_bond_atom_site_label_2
_geom_bond_distance
_geom_bond_site_symmetry_2
_geom_bond_publ_flag
Cu1 S1 2.4024(9) 2_655 ?
Cu1 S1 2.3444(9) 1_455 ?
Cu1 N2 1.931(3) . ?
Cu1 N1 2.049(3) . ?
S1 C10 1.663(4) . ?
N2 C10 1.156(5) . ?
N1 C1 1.324(4) . ?
N1 C9 1.373(4) . ?
C1 H1 0.9500 . ?
C1 C2 1.416(4) . ?
C3 H3 0.9500 . ?
C3 C2 1.415(4) . ?
C3 C4 1.375(5) . ?
C6 H6 0.9500 . ?
C6 C5 1.371(5) . ?
C6 C7 1.413(5) . ?
C8 H8 0.9500 . ?
C8 C9 1.374(5) . ?
C8 C7 1.419(4) . ?
C2 C7 1.425(4) . ?
C4 H4 0.9500 . ?
C4 C5 1.414(5) . ?
C9 H9 0.9500 . ?
C5 H5 0.9500 . ?

loop_
_geom_torsion_atom_site_label_1
_geom_torsion_atom_site_label_2
_geom_torsion_atom_site_label_3
_geom_torsion_atom_site_label_4
_geom_torsion
_geom_torsion_site_symmetry_1
_geom_torsion_site_symmetry_2
_geom_torsion_site_symmetry_3
_geom_torsion_site_symmetry_4
_geom_torsion_publ_flag
Cu1 N1 C1 C2 179.4(3) . . . . ?
Cu1 N1 C9 C8 179.5(3) . . . . ?
N1 C1 C2 C3 -178.4(4) . . . . ?
N1 C1 C2 C7 1.6(5) . . . . ?
C1 N1 C9 C8 0.2(5) . . . . ?
C1 C2 C7 C6 179.2(3) . . . . ?
C1 C2 C7 C8 -0.8(5) . . . . ?
C3 C2 C7 C6 -0.8(5) . . . . ?
C3 C2 C7 C8 179.3(3) . . . . ?
C3 C4 C5 C6 -0.7(6) . . . . ?
C2 C3 C4 C5 -0.3(6) . . . . ?
C4 C3 C2 C1 -178.9(4) . . . . ?
C4 C3 C2 C7 1.1(5) . . . . ?
C9 N1 C1 C2 -1.3(5) . . . . ?
C9 C8 C7 C6 179.8(3) . . . . ?
C9 C8 C7 C2 -0.2(5) . . . . ?
C5 C6 C7 C8 179.7(4) . . . . ?
C5 C6 C7 C2 -0.3(5) . . . . ?
C7 C6 C5 C4 1.0(6) . . . . ?
C7 C8 C9 N1 0.5(5) . . . . ?
